data_2229535
loop_
_publ_author_name
'Feizyzadeh, Babak'
'Mirzaei, Masoud'
'Eshtiagh-Hosseini, Hossein'
'Gholizadeh, Ahmad'

_publ_section_title
;
 Tris{4-[(2<i>H</i>-tetrazol-5-yl)methyl]morpholinium}
 dodecatungstophosphate hexahydrate
;
_journal_coeditor_code WM2435
_journal_issue 3
_journal_name_full 'Acta Crystallographica Section E'
_journal_page_first m301
_journal_page_last m302
_journal_paper_doi 10.1107/S1600536811003734
_journal_volume 67
_journal_year 2011
_chemical_formula_iupac '(C6 H12 N5 O)3 [W12 (P O4) O36], 6H2 O'
_chemical_formula_moiety '3(C6 H12 N5 O +), O40 P W12 3-, 6(H2 O)'
_chemical_formula_sum 'C18 H48 N15 O49 P W12'
_chemical_formula_weight 3495.88
_chemical_name_systematic
;
Tris{4-[(2<i>H</i>-tetrazol-5-yl)methyl]morpholinium} dodecatungstophosphate
hexahydrate
;
_space_group_IT_number 19
_symmetry_cell_setting orthorhombic
_symmetry_space_group_name_Hall 'P 2ac 2ab'
_symmetry_space_group_name_H-M 'P 21 21 21'
_atom_sites_solution_hydrogens geom
_atom_sites_solution_primary direct
_atom_sites_solution_secondary difmap
_audit_creation_method SHELXL-97
_cell_angle_alpha 90.00
_cell_angle_beta 90.00
_cell_angle_gamma 90.00
_cell_formula_units_Z 4
_cell_length_a 14.616(3)
_cell_length_b 15.213(3)
_cell_length_c 26.735(6)
_cell_measurement_reflns_used 846
_cell_measurement_temperature 100(2)
_cell_measurement_theta_max 24.2
_cell_measurement_theta_min 2.43
_cell_volume 5945(2)
_computing_cell_refinement 'SAINT (Bruker, 2005)'
_computing_data_collection 'APEX2 (Bruker, 2005)'
_computing_data_reduction 'SAINT (Bruker, 2005)'
_computing_molecular_graphics 'SHELXTL (Sheldrick, 2008)'
_computing_publication_material 'publCIF (Westrip, 2010)'
_computing_structure_refinement 'SHELXTL (Sheldrick, 2008)'
_computing_structure_solution 'SHELXTL (Sheldrick, 2008)'
_diffrn_ambient_temperature 100(2)
_diffrn_measured_fraction_theta_full 1.000
_diffrn_measured_fraction_theta_max 1.000
_diffrn_measurement_device_type 'Bruker APEXII CCD area-detector'
_diffrn_measurement_method \w
_diffrn_radiation_monochromator graphite
_diffrn_radiation_source 'fine-focus sealed tube'
_diffrn_radiation_type MoK\a
_diffrn_radiation_wavelength 0.71073
_diffrn_reflns_av_R_equivalents 0.1585
_diffrn_reflns_av_sigmaI/netI 0.1184
_diffrn_reflns_limit_h_max 18
_diffrn_reflns_limit_h_min -18
_diffrn_reflns_limit_k_max 19
_diffrn_reflns_limit_k_min -19
_diffrn_reflns_limit_l_max 33
_diffrn_reflns_limit_l_min -33
_diffrn_reflns_number 59635
_diffrn_reflns_theta_full 26.50
_diffrn_reflns_theta_max 26.50
_diffrn_reflns_theta_min 1.52
_diffrn_standards_number 0
_exptl_absorpt_coefficient_mu 23.265
_exptl_absorpt_correction_T_max 0.246
_exptl_absorpt_correction_T_min 0.078
_exptl_absorpt_correction_type multi-scan
_exptl_absorpt_process_details '(<i>SADABS</i>; Bruker, 2005)'
_exptl_crystal_colour colourless
_exptl_crystal_density_diffrn 3.906
_exptl_crystal_density_method 'not measured'
_exptl_crystal_description plate
_exptl_crystal_F_000 6224
_exptl_crystal_size_max 0.120
_exptl_crystal_size_mid 0.110
_exptl_crystal_size_min 0.060
_refine_diff_density_max 2.801
_refine_diff_density_min -2.715
_refine_ls_abs_structure_details 'Flack (1983), 5544 Friedel pairs'
_refine_ls_abs_structure_Flack -0.041(19)
_refine_ls_extinction_method none
_refine_ls_goodness_of_fit_ref 0.998
_refine_ls_hydrogen_treatment constr
_refine_ls_matrix_type full
_refine_ls_number_parameters 446
_refine_ls_number_reflns 12321
_refine_ls_number_restraints 6
_refine_ls_restrained_S_all 0.997
_refine_ls_R_factor_all 0.0794
_refine_ls_R_factor_gt 0.0522
_refine_ls_shift/su_max 0.001
_refine_ls_shift/su_mean 0.000
_refine_ls_structure_factor_coef Fsqd
_refine_ls_weighting_details 'calc w=1/[\s^2^(Fo^2^)+(0.0150P)^2^+0.0000P] where P=(Fo^2^+2Fc^2^)/3'
_refine_ls_weighting_scheme calc
_refine_ls_wR_factor_gt 0.0938
_refine_ls_wR_factor_ref 0.1041
_reflns_number_gt 9617
_reflns_number_total 12321
_reflns_threshold_expression I>2\s(I)
_cod_data_source_file wm2435.cif
_cod_data_source_block I
_cod_original_cell_volume 5944(2)
_cod_database_code 2229535
_cod_database_fobs_code 2229535

loop_
_symmetry_equiv_pos_as_xyz
'x, y, z'
'-x+1/2, -y, z+1/2'
'-x, y+1/2, -z+1/2'
'x+1/2, -y+1/2, -z'

loop_
_atom_site_type_symbol
_atom_site_label
_atom_site_fract_x
_atom_site_fract_y
_atom_site_fract_z
_atom_site_U_iso_or_equiv
_atom_site_adp_type
_atom_site_calc_flag
_atom_site_refinement_flags
_atom_site_occupancy
_atom_site_disorder_assembly
_atom_site_disorder_group
W W1 0.13685(6) 0.08083(6) 0.78414(3) 0.0071(2) Uani d . 1 . .
W W2 0.12581(6) -0.11475(6) 0.84527(3) 0.00680(19) Uani d . 1 . .
W W3 -0.01178(6) 0.05564(6) 0.88273(3) 0.00663(19) Uani d . 1 . .
W W4 0.23993(6) 0.27465(6) 0.84686(3) 0.0063(2) Uani d . 1 . .
W W5 0.32328(6) 0.25584(6) 0.96592(3) 0.00742(19) Uani d . 1 . .
W W6 0.09215(6) 0.24836(6) 0.94429(3) 0.00671(19) Uani d . 1 . .
W W7 0.38668(6) 0.08881(6) 0.80600(3) 0.0069(2) Uani d . 1 . .
W W8 0.46950(6) 0.07104(6) 0.92481(3) 0.0077(2) Uani d . 1 . .
W W9 0.37534(7) -0.10728(6) 0.86647(3) 0.0078(2) Uani d . 1 . .
W W10 0.21725(7) -0.13462(6) 0.97307(3) 0.0076(2) Uani d . 1 . .
W W11 0.08109(6) 0.03551(6) 1.01029(3) 0.0071(2) Uani d . 1 . .
W W12 0.31213(6) 0.04266(6) 1.03168(3) 0.0075(2) Uani d . 1 . .
P P1 0.2295(4) 0.0669(4) 0.9062(2) 0.0048(11) Uani d U 1 . .
O O1B 0.1641(10) 0.1949(9) 0.8099(5) 0.004(3) Uiso d . 1 . .
O O2B 0.2655(11) 0.0633(9) 0.7824(5) 0.010(3) Uiso d . 1 . .
O O3B 0.2554(11) -0.1191(10) 0.8382(6) 0.015(4) Uiso d . 1 . .
O O4B 0.1447(10) -0.1393(10) 0.9133(5) 0.009(3) Uiso d . 1 . .
O O5B 0.0152(10) 0.0215(9) 0.9489(5) 0.006(3) Uiso d . 1 . .
O O6B 0.0257(11) 0.1702(9) 0.9025(5) 0.009(3) Uiso d . 1 . .
O O7B 0.3371(11) 0.1990(10) 0.8259(6) 0.011(4) Uiso d . 1 . .
O O8B 0.4150(11) 0.1809(9) 0.9367(5) 0.009(3) Uiso d . 1 . .
O O9B 0.3045(11) 0.1634(9) 1.0121(5) 0.007(3) Uiso d . 1 . .
O O10B 0.0901(11) 0.1564(10) 0.9929(6) 0.013(4) Uiso d . 1 . .
O O11B 0.4062(11) 0.0320(10) 0.9827(5) 0.012(3) Uiso d . 1 . .
O O12B 0.3195(10) -0.1331(9) 0.9280(5) 0.008(3) Uiso d . 1 . .
O O1C 0.1542(10) 0.0355(9) 0.8695(5) 0.006(3) Uiso d . 1 . .
O O2C 0.1237(10) -0.0454(9) 0.7853(5) 0.009(3) Uiso d . 1 . .
O O3C 0.0181(10) 0.0886(9) 0.8151(5) 0.006(3) Uiso d . 1 . .
O O4C 0.0105(10) -0.0617(9) 0.8616(5) 0.009(3) Uiso d . 1 . .
O O5C 0.2234(11) 0.1677(9) 0.9125(5) 0.010(4) Uiso d . 1 . .
O O6C 0.1364(11) 0.3072(9) 0.8851(5) 0.008(3) Uiso d . 1 . .
O O7C 0.3141(10) 0.3122(9) 0.9011(5) 0.002(3) Uiso d . 1 . .
O O8C 0.1998(10) 0.2924(9) 0.9769(5) 0.004(3) Uiso d . 1 . .
O O9C 0.3222(11) 0.0400(10) 0.8850(5) 0.009(3) Uiso d . 1 . .
O O10C 0.4081(11) -0.0347(10) 0.8101(5) 0.012(3) Uiso d . 1 . .
O O11C 0.4790(11) 0.1034(10) 0.8545(5) 0.012(3) Uiso d . 1 . .
O O12C 0.4726(12) -0.0506(11) 0.9018(6) 0.017(4) Uiso d . 1 . .
O O13C 0.2162(10) 0.0225(9) 0.9574(5) 0.004(3) Uiso d . 1 . .
O O14C 0.2926(10) -0.0796(9) 1.0242(5) 0.005(3) Uiso d . 1 . .
O O15C 0.1137(11) -0.0849(10) 1.0077(5) 0.012(3) Uiso d . 1 . .
O O16C 0.1849(11) 0.0503(10) 1.0520(6) 0.014(4) Uiso d . 1 . .
O O1T 0.1113(11) 0.1009(9) 0.7229(5) 0.008(3) Uiso d . 1 . .
O O2T 0.0886(12) -0.2120(11) 0.8230(6) 0.021(4) Uiso d . 1 . .
O O3T -0.1262(11) 0.0627(10) 0.8820(5) 0.009(3) Uiso d . 1 . .
O O4T 0.2503(11) 0.3612(9) 0.8069(6) 0.011(3) Uiso d . 1 . .
O O5T 0.3826(11) 0.3329(10) 0.9988(6) 0.013(4) Uiso d . 1 . .
O O6T 0.0161(12) 0.3183(10) 0.9630(6) 0.015(4) Uiso d . 1 . .
O O7T 0.4435(10) 0.1134(10) 0.7519(5) 0.008(3) Uiso d . 1 . .
O O8T 0.5799(10) 0.0855(10) 0.9435(5) 0.009(3) Uiso d . 1 . .
O O9T 0.4278(10) -0.2028(9) 0.8515(5) 0.008(3) Uiso d . 1 . .
O O10T 0.2142(10) -0.2426(9) 0.9929(5) 0.007(3) Uiso d . 1 . .
O O11T -0.0015(10) 0.0336(9) 1.0544(5) 0.007(3) Uiso d . 1 . .
O O12T 0.3661(11) 0.0419(10) 1.0867(5) 0.010(3) Uiso d . 1 . .
O O1 -0.0329(11) 0.6253(10) 0.9033(6) 0.014(4) Uiso d . 1 . .
O O2 0.3910(12) 0.1840(10) 0.6455(6) 0.014(4) Uiso d . 1 . .
O O3 0.7992(11) 0.3157(10) 0.8498(6) 0.013(4) Uiso d . 1 . .
N N1A 0.2428(14) 0.5669(13) 1.0482(7) 0.016(5) Uiso d . 1 . .
N N2A 0.3121(13) 0.6174(12) 1.0671(6) 0.010(4) Uiso d . 1 . .
N N3A 0.3715(13) 0.6348(12) 1.0333(7) 0.012(4) Uiso d . 1 . .
N N4A 0.3446(13) 0.5980(12) 0.9905(7) 0.014(4) Uiso d . 1 . .
H H4A 0.3725 0.6005 0.9614 0.017 Uiso calc R 1 . .
N N5A 0.1426(13) 0.5627(13) 0.9376(7) 0.014(4) Uiso d . 1 . .
H H5A 0.1673 0.5989 0.9147 0.017 Uiso d R 1 . .
N N1B 0.1622(12) 0.4400(11) 0.7087(6) 0.006(4) Uiso d . 1 . .
N N2B 0.1362(15) 0.4894(13) 0.7487(7) 0.019(5) Uiso d . 1 . .
N N3B 0.0718(14) 0.4460(13) 0.7736(7) 0.017(5) Uiso d . 1 . .
N N4B 0.0632(13) 0.3681(12) 0.7506(6) 0.009(4) Uiso d . 1 . .
H H4B 0.0263 0.3256 0.7601 0.010 Uiso calc R 1 . .
N N5B 0.2227(13) 0.2763(12) 0.6584(7) 0.010(4) Uiso d . 1 . .
H H5B 0.2237 0.3313 0.6460 0.012 Uiso d R 1 . .
N N1C 0.4485(14) 0.3858(13) 0.7645(7) 0.015(5) Uiso d . 1 . .
N N2C 0.4037(14) 0.4569(13) 0.7477(7) 0.015(4) Uiso d . 1 . .
N N3C 0.3909(14) 0.5159(13) 0.7846(7) 0.017(5) Uiso d . 1 . .
N N4C 0.4281(14) 0.4820(13) 0.8246(7) 0.017(5) Uiso d . 1 . .
H H4C 0.4293 0.5058 0.8546 0.020 Uiso calc R 1 . .
N N5C 0.6017(12) 0.3217(11) 0.8337(6) 0.005(4) Uiso d . 1 . .
H H5C 0.6146 0.3135 0.8023 0.006 Uiso d R 1 . .
C C1A 0.2647(16) 0.5557(14) 1.0014(8) 0.013(5) Uiso d . 1 . .
C C2A 0.2074(16) 0.5054(14) 0.9619(8) 0.012(5) Uiso d . 1 . .
H H2A 0.2489 0.4797 0.9365 0.014 Uiso calc R 1 . .
H H2B 0.1742 0.4566 0.9784 0.014 Uiso calc R 1 . .
C C3A 0.0767(16) 0.6076(15) 0.9709(9) 0.014(5) Uiso d . 1 . .
H H3A 0.1105 0.6373 0.9981 0.017 Uiso calc R 1 . .
H H3B 0.0358 0.5633 0.9863 0.017 Uiso calc R 1 . .
C C4A 0.0184(18) 0.6757(15) 0.9428(8) 0.016(5) Uiso d . 1 . .
H H4D -0.0247 0.7050 0.9660 0.019 Uiso calc R 1 . .
H H4E 0.0579 0.7210 0.9273 0.019 Uiso calc R 1 . .
C C5A 0.0289(14) 0.5823(13) 0.8701(7) 0.004(4) Uiso d . 1 . .
H H5D 0.0670 0.6270 0.8531 0.005 Uiso calc R 1 . .
H H5E -0.0066 0.5507 0.8442 0.005 Uiso calc R 1 . .
C C6A 0.0924(15) 0.5159(13) 0.8974(7) 0.004(4) Uiso d . 1 . .
H H6A 0.0556 0.4676 0.9119 0.004 Uiso calc R 1 . .
H H6B 0.1364 0.4901 0.8733 0.004 Uiso calc R 1 . .
C C1B 0.1192(16) 0.3644(14) 0.7108(8) 0.011(5) Uiso d . 1 . .
C C2B 0.1251(15) 0.2898(13) 0.6748(7) 0.006(4) Uiso d . 1 . .
H H2C 0.0864 0.3024 0.6452 0.007 Uiso calc R 1 . .
H H2D 0.1020 0.2355 0.6908 0.007 Uiso calc R 1 . .
C C3B 0.2338(17) 0.2013(14) 0.6242(9) 0.013(5) Uiso d . 1 . .
H H3C 0.2175 0.1464 0.6420 0.016 Uiso calc R 1 . .
H H3D 0.1910 0.2080 0.5957 0.016 Uiso calc R 1 . .
C C4B 0.3270(17) 0.1938(16) 0.6050(9) 0.017(6) Uiso d . 1 . .
H H4F 0.3313 0.1422 0.5825 0.021 Uiso calc R 1 . .
H H4G 0.3424 0.2469 0.5853 0.021 Uiso calc R 1 . .
C C5B 0.3838(16) 0.2549(14) 0.6768(8) 0.011(5) Uiso d . 1 . .
H H5F 0.3981 0.3090 0.6578 0.013 Uiso calc R 1 . .
H H5G 0.4299 0.2491 0.7038 0.013 Uiso calc R 1 . .
C C6B 0.2899(14) 0.2648(13) 0.7004(7) 0.006(5) Uiso d . 1 . .
H H6C 0.2746 0.2118 0.7202 0.007 Uiso calc R 1 . .
H H6D 0.2886 0.3165 0.7228 0.007 Uiso calc R 1 . .
C C1C 0.4646(16) 0.4033(15) 0.8114(8) 0.013(5) Uiso d . 1 . .
C C2C 0.5061(16) 0.3423(15) 0.8466(8) 0.013(5) Uiso d . 1 . .
H H2E 0.4701 0.2872 0.8472 0.016 Uiso calc R 1 . .
H H2F 0.5040 0.3682 0.8806 0.016 Uiso calc R 1 . .
C C3C 0.6655(15) 0.3995(14) 0.8253(8) 0.007(5) Uiso d . 1 . .
H H3E 0.6405 0.4372 0.7983 0.008 Uiso calc R 1 . .
H H3F 0.6691 0.4351 0.8562 0.008 Uiso calc R 1 . .
C C4C 0.7572(18) 0.3700(16) 0.8114(9) 0.019(6) Uiso d . 1 . .
H H4H 0.7536 0.3361 0.7799 0.022 Uiso calc R 1 . .
H H4I 0.7964 0.4220 0.8052 0.022 Uiso calc R 1 . .
C C5C 0.7445(17) 0.2421(15) 0.8584(9) 0.015(5) Uiso d . 1 . .
H H5H 0.7725 0.2068 0.8855 0.018 Uiso calc R 1 . .
H H5I 0.7439 0.2054 0.8278 0.018 Uiso calc R 1 . .
C C6C 0.6498(17) 0.2625(16) 0.8723(8) 0.015(5) Uiso d . 1 . .
H H6E 0.6495 0.2922 0.9053 0.019 Uiso calc R 1 . .
H H6F 0.6150 0.2069 0.8757 0.019 Uiso calc R 1 . .
O O1W 0.9409(11) 0.2541(10) 0.7904(5) 0.013(4) Uiso d . 1 . .
H H1W 0.9675 0.2096 0.8030 0.016 Uiso d R 1 . .
H H2W 0.8972 0.2730 0.8085 0.016 Uiso d R 1 . .
O O2W 0.4266(11) 0.6202(10) 0.8979(5) 0.014(4) Uiso d . 1 . .
H H35 0.4805 0.6109 0.9087 0.017 Uiso d R 1 . .
H H36 0.4465 0.6690 0.8867 0.017 Uiso d R 1 . .
O O3W 0.3234(12) 0.4705(11) 0.6534(7) 0.027(4) Uiso d . 1 . .
H H5W 0.3264 0.4896 0.6236 0.033 Uiso d R 1 . .
H H6W 0.3570 0.4951 0.6752 0.033 Uiso d R 1 . .
O O4W 0.6176(14) 0.2121(12) 0.7543(6) 0.029(5) Uiso d . 1 . .
H H7W 0.5676 0.1836 0.7536 0.035 Uiso d R 1 . .
H H8W 0.6645 0.1847 0.7436 0.035 Uiso d R 1 . .
O O5W 0.2453(12) 0.6697(10) 0.8761(6) 0.018(4) Uiso d . 1 . .
H H9W 0.2960 0.6448 0.8824 0.022 Uiso d R 1 . .
H H10W 0.2317 0.6666 0.8452 0.022 Uiso d R 1 . .
O O6W 0.2054(12) 0.6585(11) 0.7745(6) 0.020(4) Uiso d . 1 . .
H H71 0.1806 0.6207 0.7554 0.024 Uiso d R 1 . .
H H72 0.1714 0.7033 0.7707 0.024 Uiso d R 1 . .

loop_
_atom_site_aniso_label
_atom_site_aniso_U_11
_atom_site_aniso_U_22
_atom_site_aniso_U_33
_atom_site_aniso_U_12
_atom_site_aniso_U_13
_atom_site_aniso_U_23
W1 0.0073(5) 0.0071(4) 0.0068(4) -0.0005(4) -0.0002(4) -0.0001(4)
W2 0.0071(5) 0.0054(4) 0.0079(4) 0.0006(4) -0.0003(4) -0.0009(4)
W3 0.0049(5) 0.0065(4) 0.0085(4) 0.0006(4) 0.0000(4) -0.0006(4)
W4 0.0061(5) 0.0051(4) 0.0077(5) -0.0002(4) 0.0001(4) 0.0006(4)
W5 0.0080(5) 0.0055(4) 0.0088(5) -0.0005(4) -0.0015(4) 0.0001(4)
W6 0.0060(5) 0.0051(4) 0.0091(4) 0.0001(4) 0.0014(4) -0.0003(4)
W7 0.0050(5) 0.0068(4) 0.0090(4) 0.0005(4) 0.0007(4) 0.0007(4)
W8 0.0061(5) 0.0076(4) 0.0094(4) -0.0004(4) -0.0014(4) 0.0007(4)
W9 0.0058(5) 0.0061(4) 0.0114(5) 0.0012(4) 0.0015(4) -0.0002(4)
W10 0.0088(5) 0.0052(4) 0.0088(5) -0.0003(4) -0.0004(4) 0.0008(4)
W11 0.0070(5) 0.0068(4) 0.0076(5) 0.0000(4) 0.0010(4) 0.0009(4)
W12 0.0089(5) 0.0073(4) 0.0064(5) 0.0002(4) -0.0008(4) 0.0008(4)
P1 0.0043(18) 0.0060(17) 0.0042(17) -0.0007(15) -0.0014(15) 0.0003(15)

loop_
_atom_type_symbol
_atom_type_description
_atom_type_scat_dispersion_real
_atom_type_scat_dispersion_imag
_atom_type_scat_source
C C 0.0033 0.0016 'International Tables Vol C Tables 4.2.6.8 and 6.1.1.4'
H H 0.0000 0.0000 'International Tables Vol C Tables 4.2.6.8 and 6.1.1.4'
N N 0.0061 0.0033 'International Tables Vol C Tables 4.2.6.8 and 6.1.1.4'
O O 0.0106 0.0060 'International Tables Vol C Tables 4.2.6.8 and 6.1.1.4'
P P 0.1023 0.0942 'International Tables Vol C Tables 4.2.6.8 and 6.1.1.4'
W W -0.8490 6.8722 'International Tables Vol C Tables 4.2.6.8 and 6.1.1.4'

loop_
_geom_angle_atom_site_label_1
_geom_angle_atom_site_label_2
_geom_angle_atom_site_label_3
_geom_angle_site_symmetry_1
_geom_angle_site_symmetry_3
_geom_angle
_geom_angle_publ_flag
O1T W1 O2B . . 102.6(7) ?
O1T W1 O1B . . 103.2(6) ?
O2B W1 O1B . . 86.0(6) ?
O1T W1 O3C . . 101.8(7) ?
O2B W1 O3C . . 155.6(6) ?
O1B W1 O3C . . 88.7(6) ?
O1T W1 O2C . . 99.9(6) ?
O2B W1 O2C . . 87.7(6) ?
O1B W1 O2C . . 156.8(6) ?
O3C W1 O2C . . 87.9(6) ?
O1T W1 O1C . . 171.0(6) ?
O2B W1 O1C . . 83.0(6) ?
O1B W1 O1C . . 84.0(5) ?
O3C W1 O1C . . 72.7(5) ?
O2C W1 O1C . . 73.1(5) ?
O2T W2 O4B . . 102.4(7) ?
O2T W2 O3B . . 104.8(8) ?
O4B W2 O3B . . 86.7(7) ?
O2T W2 O2C . . 100.5(7) ?
O4B W2 O2C . . 157.1(6) ?
O3B W2 O2C . . 87.3(7) ?
O2T W2 O4C . . 99.5(8) ?
O4B W2 O4C . . 89.6(6) ?
O3B W2 O4C . . 155.6(6) ?
O2C W2 O4C . . 86.8(6) ?
O2T W2 O1C . . 169.3(7) ?
O4B W2 O1C . . 84.5(6) ?
O3B W2 O1C . . 83.6(6) ?
O2C W2 O1C . . 72.9(5) ?
O4C W2 O1C . . 72.0(6) ?
O3T W3 O5B . . 103.7(7) ?
O3T W3 O4C . . 103.1(7) ?
O5B W3 O4C . . 89.1(6) ?
O3T W3 O6B . . 103.4(7) ?
O5B W3 O6B . . 86.1(6) ?
O4C W3 O6B . . 153.4(7) ?
O3T W3 O3C . . 101.5(7) ?
O5B W3 O3C . . 154.8(6) ?
O4C W3 O3C . . 85.8(6) ?
O6B W3 O3C . . 87.5(6) ?
O3T W3 O1C . . 170.4(6) ?
O5B W3 O1C . . 84.0(6) ?
O4C W3 O1C . . 70.9(6) ?
O6B W3 O1C . . 82.6(6) ?
O3C W3 O1C . . 71.0(5) ?
O4T W4 O6C . . 102.0(7) ?
O4T W4 O7C . . 101.3(7) ?
O6C W4 O7C . . 88.0(6) ?
O4T W4 O7B . . 102.4(7) ?
O6C W4 O7B . . 155.5(6) ?
O7C W4 O7B . . 88.9(6) ?
O4T W4 O1B . . 102.5(7) ?
O6C W4 O1B . . 89.0(6) ?
O7C W4 O1B . . 156.1(6) ?
O7B W4 O1B . . 84.1(6) ?
O4T W4 O5C . . 171.9(6) ?
O6C W4 O5C . . 72.7(6) ?
O7C W4 O5C . . 72.8(5) ?
O7B W4 O5C . . 83.2(6) ?
O1B W4 O5C . . 83.7(5) ?
O5T W5 O9B . . 104.5(7) ?
O5T W5 O8C . . 101.7(7) ?
O9B W5 O8C . . 88.8(6) ?
O5T W5 O8B . . 105.2(7) ?
O9B W5 O8B . . 85.7(6) ?
O8C W5 O8B . . 153.1(6) ?
O5T W5 O7C . . 101.1(6) ?
O9B W5 O7C . . 154.5(6) ?
O8C W5 O7C . . 86.7(6) ?
O8B W5 O7C . . 87.0(6) ?
O5T W5 O5C . . 169.7(6) ?
O9B W5 O5C . . 83.5(6) ?
O8C W5 O5C . . 71.6(6) ?
O8B W5 O5C . . 81.6(6) ?
O7C W5 O5C . . 71.3(5) ?
O6T W6 O6B . . 104.1(8) ?
O6T W6 O10B . . 105.1(7) ?
O6B W6 O10B . . 86.2(6) ?
O6T W6 O8C . . 101.1(7) ?
O6B W6 O8C . . 154.8(6) ?
O10B W6 O8C . . 87.7(6) ?
O6T W6 O6C . . 100.3(7) ?
O6B W6 O6C . . 88.8(6) ?
O10B W6 O6C . . 154.6(7) ?
O8C W6 O6C . . 86.3(6) ?
O6T W6 O5C . . 169.2(7) ?
O6B W6 O5C . . 83.2(6) ?
O10B W6 O5C . . 83.1(6) ?
O8C W6 O5C . . 71.8(5) ?
O6C W6 O5C . . 71.5(6) ?
O7T W7 O11C . . 102.0(7) ?
O7T W7 O7B . . 103.2(7) ?
O11C W7 O7B . . 88.6(7) ?
O7T W7 O10C . . 100.6(7) ?
O11C W7 O10C . . 87.6(6) ?
O7B W7 O10C . . 156.1(7) ?
O7T W7 O2B . . 102.4(7) ?
O11C W7 O2B . . 155.6(6) ?
O7B W7 O2B . . 85.4(6) ?
O10C W7 O2B . . 88.4(6) ?
O7T W7 O9C . . 172.4(6) ?
O11C W7 O9C . . 73.5(6) ?
O7B W7 O9C . . 83.0(6) ?
O10C W7 O9C . . 73.3(6) ?
O2B W7 O9C . . 82.3(6) ?
O8T W8 O8B . . 103.7(7) ?
O8T W8 O11B . . 105.2(7) ?
O8B W8 O11B . . 86.2(6) ?
O8T W8 O12C . . 101.1(7) ?
O8B W8 O12C . . 155.2(7) ?
O11B W8 O12C . . 88.4(6) ?
O8T W8 O11C . . 100.6(7) ?
O8B W8 O11C . . 88.2(6) ?
O11B W8 O11C . . 154.2(7) ?
O12C W8 O11C . . 86.2(6) ?
O8T W8 O9C . . 170.3(6) ?
O8B W8 O9C . . 82.7(6) ?
O11B W8 O9C . . 82.3(6) ?
O12C W8 O9C . . 72.6(6) ?
O11C W8 O9C . . 72.0(6) ?
O9T W9 O12B . . 102.9(7) ?
O9T W9 O12C . . 99.6(7) ?
O12B W9 O12C . . 89.1(6) ?
O9T W9 O3B . . 103.9(7) ?
O12B W9 O3B . . 85.9(7) ?
O12C W9 O3B . . 156.4(7) ?
O9T W9 O10C . . 101.2(7) ?
O12B W9 O10C . . 155.8(6) ?
O12C W9 O10C . . 86.7(7) ?
O3B W9 O10C . . 88.5(7) ?
O9T W9 O9C . . 171.3(6) ?
O12B W9 O9C . . 82.9(6) ?
O12C W9 O9C . . 73.8(6) ?
O3B W9 O9C . . 82.8(6) ?
O10C W9 O9C . . 73.1(6) ?
O10T W10 O12B . . 102.9(6) ?
O10T W10 O4B . . 101.9(6) ?
O12B W10 O4B . . 84.7(6) ?
O10T W10 O15C . . 101.9(7) ?
O12B W10 O15C . . 155.2(6) ?
O4B W10 O15C . . 88.9(6) ?
O10T W10 O14C . . 102.1(6) ?
O12B W10 O14C . . 89.7(6) ?
O4B W10 O14C . . 156.1(6) ?
O15C W10 O14C . . 86.5(6) ?
O10T W10 O13C . . 171.9(6) ?
O12B W10 O13C . . 83.4(6) ?
O4B W10 O13C . . 83.6(6) ?
O15C W10 O13C . . 72.1(6) ?
O14C W10 O13C . . 72.6(5) ?
O11T W11 O15C . . 100.9(7) ?
O11T W11 O16C . . 99.4(7) ?
O15C W11 O16C . . 86.3(7) ?
O11T W11 O10B . . 103.7(7) ?
O15C W11 O10B . . 155.4(7) ?
O16C W11 O10B . . 88.5(7) ?
O11T W11 O5B . . 103.7(7) ?
O15C W11 O5B . . 89.3(6) ?
O16C W11 O5B . . 156.9(6) ?
O10B W11 O5B . . 86.2(6) ?
O11T W11 O13C . . 169.7(6) ?
O15C W11 O13C . . 72.4(6) ?
O16C W11 O13C . . 72.7(6) ?
O10B W11 O13C . . 83.1(6) ?
O5B W11 O13C . . 84.3(5) ?
O12T W12 O14C . . 99.1(7) ?
O12T W12 O11B . . 105.3(7) ?
O14C W12 O11B . . 87.2(6) ?
O12T W12 O9B . . 106.0(7) ?
O14C W12 O9B . . 154.9(6) ?
O11B W12 O9B . . 86.3(6) ?
O12T W12 O16C . . 101.9(7) ?
O14C W12 O16C . . 86.8(6) ?
O11B W12 O16C . . 152.8(6) ?
O9B W12 O16C . . 87.9(7) ?
O12T W12 O13C . . 169.7(6) ?
O14C W12 O13C . . 72.8(5) ?
O11B W12 O13C . . 81.1(6) ?
O9B W12 O13C . . 82.2(5) ?
O16C W12 O13C . . 71.7(6) ?
O9C P1 O13C . . 109.0(9) ?
O9C P1 O5C . . 111.0(9) ?
O13C P1 O5C . . 109.3(8) ?
O9C P1 O1C . . 108.2(8) ?
O13C P1 O1C . . 109.8(8) ?
O5C P1 O1C . . 109.5(9) ?
W1 O1B W4 . . 151.8(8) ?
W1 O2B W7 . . 151.2(8) ?
W2 O3B W9 . . 150.1(9) ?
W2 O4B W10 . . 151.7(9) ?
W3 O5B W11 . . 151.5(8) ?
W6 O6B W3 . . 152.2(9) ?
W7 O7B W4 . . 153.5(9) ?
W8 O8B W5 . . 153.0(9) ?
W5 O9B W12 . . 152.2(8) ?
W11 O10B W6 . . 151.1(9) ?
W8 O11B W12 . . 152.3(9) ?
W9 O12B W10 . . 152.9(9) ?
P1 O1C W1 . . 126.1(8) ?
P1 O1C W2 . . 125.7(8) ?
W1 O1C W2 . . 90.0(5) ?
P1 O1C W3 . . 124.6(8) ?
W1 O1C W3 . . 89.8(5) ?
W2 O1C W3 . . 89.3(5) ?
W2 O2C W1 . . 124.0(7) ?
W1 O3C W3 . . 126.3(7) ?
W3 O4C W2 . . 127.8(8) ?
P1 O5C W4 . . 125.9(8) ?
P1 O5C W6 . . 125.8(9) ?
W4 O5C W6 . . 89.6(5) ?
P1 O5C W5 . . 125.0(9) ?
W4 O5C W5 . . 89.7(5) ?
W6 O5C W5 . . 89.4(5) ?
W4 O6C W6 . . 126.2(8) ?
W4 O7C W5 . . 126.1(7) ?
W5 O8C W6 . . 127.1(7) ?
P1 O9C W9 . . 127.5(9) ?
P1 O9C W7 . . 125.9(8) ?
W9 O9C W7 . . 88.9(5) ?
P1 O9C W8 . . 124.6(8) ?
W9 O9C W8 . . 89.1(5) ?
W7 O9C W8 . . 88.7(5) ?
W7 O10C W9 . . 124.6(8) ?
W7 O11C W8 . . 125.6(8) ?
W9 O12C W8 . . 124.5(9) ?
P1 O13C W10 . . 125.8(8) ?
P1 O13C W11 . . 125.7(8) ?
W10 O13C W11 . . 89.1(5) ?
P1 O13C W12 . . 126.4(8) ?
W10 O13C W12 . . 88.8(4) ?
W11 O13C W12 . . 89.0(4) ?
W12 O14C W10 . . 125.7(7) ?
W11 O15C W10 . . 126.4(8) ?
W11 O16C W12 . . 126.5(8) ?
C5A O1 C4A . . 110.7(17) ?
C5B O2 C4B . . 109.3(17) ?
C5C O3 C4C . . 109.4(18) ?
C1A N1A N2A . . 104.3(19) ?
N3A N2A N1A . . 110.9(17) ?
N2A N3A N4A . . 108.6(18) ?
N3A N4A C1A . . 105.5(18) ?
N3A N4A H4A . . 127.3 ?
C1A N4A H4A . . 127.3 ?
C2A N5A C6A . . 111.2(17) ?
C2A N5A C3A . . 115.9(18) ?
C6A N5A C3A . . 109.6(18) ?
C2A N5A H5A . . 114.4 ?
C6A N5A H5A . . 89.9 ?
C3A N5A H5A . . 112.8 ?
C1B N1B N2B . . 108.5(18) ?
N3B N2B N1B . . 108.5(18) ?
N2B N3B N4B . . 106.0(18) ?
N3B N4B C1B . . 110.1(19) ?
N3B N4B H4B . . 124.9 ?
C1B N4B H4B . . 124.9 ?
C3B N5B C6B . . 107.6(17) ?
C3B N5B C2B . . 113.0(17) ?
C6B N5B C2B . . 114.7(16) ?
C3B N5B H5B . . 119.4 ?
C6B N5B H5B . . 111.8 ?
C2B N5B H5B . . 89.8 ?
C1C N1C N2C . . 104.1(19) ?
N1C N2C N3C . . 111.2(18) ?
N4C N3C N2C . . 106.2(19) ?
N3C N4C C1C . . 107.4(19) ?
N3C N4C H4C . . 126.3 ?
C1C N4C H4C . . 126.3 ?
C2C N5C C3C . . 116.8(16) ?
C2C N5C C6C . . 113.6(17) ?
C3C N5C C6C . . 105.9(16) ?
C2C N5C H5C . . 117.6 ?
C3C N5C H5C . . 80.4 ?
C6C N5C H5C . . 117.6 ?
N1A C1A N4A . . 111(2) ?
N1A C1A C2A . . 126(2) ?
N4A C1A C2A . . 123(2) ?
N5A C2A C1A . . 111.3(18) ?
N5A C2A H2A . . 109.4 ?
C1A C2A H2A . . 109.4 ?
N5A C2A H2B . . 109.4 ?
C1A C2A H2B . . 109.4 ?
H2A C2A H2B . . 108.0 ?
N5A C3A C4A . . 112.2(18) ?
N5A C3A H3A . . 109.2 ?
C4A C3A H3A . . 109.2 ?
N5A C3A H3B . . 109.2 ?
C4A C3A H3B . . 109.2 ?
H3A C3A H3B . . 107.9 ?
O1 C4A C3A . . 106.0(18) ?
O1 C4A H4D . . 110.5 ?
C3A C4A H4D . . 110.5 ?
O1 C4A H4E . . 110.5 ?
C3A C4A H4E . . 110.5 ?
H4D C4A H4E . . 108.7 ?
O1 C5A C6A . . 112.7(16) ?
O1 C5A H5D . . 109.1 ?
C6A C5A H5D . . 109.1 ?
O1 C5A H5E . . 109.1 ?
C6A C5A H5E . . 109.1 ?
H5D C5A H5E . . 107.8 ?
N5A C6A C5A . . 108.9(16) ?
N5A C6A H6A . . 109.9 ?
C5A C6A H6A . . 109.9 ?
N5A C6A H6B . . 109.9 ?
C5A C6A H6B . . 109.9 ?
H6A C6A H6B . . 108.3 ?
N1B C1B N4B . . 106.8(19) ?
N1B C1B C2B . . 128(2) ?
N4B C1B C2B . . 125(2) ?
C1B C2B N5B . . 110.3(18) ?
C1B C2B H2C . . 109.6 ?
N5B C2B H2C . . 109.6 ?
C1B C2B H2D . . 109.6 ?
N5B C2B H2D . . 109.6 ?
H2C C2B H2D . . 108.1 ?
C4B C3B N5B . . 112(2) ?
C4B C3B H3C . . 109.1 ?
N5B C3B H3C . . 109.1 ?
C4B C3B H3D . . 109.1 ?
N5B C3B H3D . . 109.1 ?
H3C C3B H3D . . 107.8 ?
O2 C4B C3B . . 110.5(19) ?
O2 C4B H4F . . 109.5 ?
C3B C4B H4F . . 109.5 ?
O2 C4B H4G . . 109.5 ?
C3B C4B H4G . . 109.5 ?
H4F C4B H4G . . 108.1 ?
O2 C5B C6B . . 113.7(19) ?
O2 C5B H5F . . 108.8 ?
C6B C5B H5F . . 108.8 ?
O2 C5B H5G . . 108.8 ?
C6B C5B H5G . . 108.8 ?
H5F C5B H5G . . 107.7 ?
N5B C6B C5B . . 107.0(16) ?
N5B C6B H6C . . 110.3 ?
C5B C6B H6C . . 110.3 ?
N5B C6B H6D . . 110.3 ?
C5B C6B H6D . . 110.3 ?
H6C C6B H6D . . 108.6 ?
N1C C1C N4C . . 111(2) ?
N1C C1C C2C . . 125(2) ?
N4C C1C C2C . . 124(2) ?
C1C C2C N5C . . 112.3(19) ?
C1C C2C H2E . . 109.1 ?
N5C C2C H2E . . 109.1 ?
C1C C2C H2F . . 109.1 ?
N5C C2C H2F . . 109.1 ?
H2E C2C H2F . . 107.9 ?
C4C C3C N5C . . 111.2(18) ?
C4C C3C H3E . . 109.4 ?
N5C C3C H3E . . 109.4 ?
C4C C3C H3F . . 109.4 ?
N5C C3C H3F . . 109.4 ?
H3E C3C H3F . . 108.0 ?
O3 C4C C3C . . 112.5(19) ?
O3 C4C H4H . . 109.1 ?
C3C C4C H4H . . 109.1 ?
O3 C4C H4I . . 109.1 ?
C3C C4C H4I . . 109.1 ?
H4H C4C H4I . . 107.8 ?
O3 C5C C6C . . 114(2) ?
O3 C5C H5H . . 108.7 ?
C6C C5C H5H . . 108.7 ?
O3 C5C H5I . . 108.7 ?
C6C C5C H5I . . 108.7 ?
H5H C5C H5I . . 107.6 ?
C5C C6C N5C . . 112.7(19) ?
C5C C6C H6E . . 109.1 ?
N5C C6C H6E . . 109.1 ?
C5C C6C H6F . . 109.1 ?
N5C C6C H6F . . 109.1 ?
H6E C6C H6F . . 107.8 ?
H1W O1W H2W . . 112.9 ?
H35 O2W H36 . . 87.1 ?
H5W O3W H6W . . 117.6 ?
H7W O4W H8W . . 115.8 ?
H9W O5W H10W . . 111.9 ?
H71 O6W H72 . . 102.9 ?

loop_
_geom_bond_atom_site_label_1
_geom_bond_atom_site_label_2
_geom_bond_site_symmetry_2
_geom_bond_distance
_geom_bond_publ_flag
W1 O1T . 1.706(14) ?
W1 O2B . 1.900(16) ?
W1 O1B . 1.909(14) ?
W1 O3C . 1.926(15) ?
W1 O2C . 1.930(14) ?
W1 O1C . 2.396(14) ?
W2 O2T . 1.685(17) ?
W2 O4B . 1.878(14) ?
W2 O3B . 1.905(17) ?
W2 O2C . 1.920(14) ?
W2 O4C . 1.919(15) ?
W2 O1C . 2.412(14) ?
W3 O3T . 1.676(15) ?
W3 O5B . 1.886(14) ?
W3 O4C . 1.900(14) ?
W3 O6B . 1.902(15) ?
W3 O3C . 1.925(13) ?
W3 O1C . 2.471(15) ?
W4 O4T . 1.703(15) ?
W4 O6C . 1.893(15) ?
W4 O7C . 1.899(14) ?
W4 O7B . 1.912(16) ?
W4 O1B . 1.917(14) ?
W4 O5C . 2.405(14) ?
W5 O5T . 1.702(16) ?
W5 O9B . 1.892(14) ?
W5 O8C . 1.911(15) ?
W5 O8B . 1.925(15) ?
W5 O7C . 1.938(13) ?
W5 O5C . 2.444(15) ?
W6 O6T . 1.619(16) ?
W6 O6B . 1.898(15) ?
W6 O10B . 1.910(15) ?
W6 O8C . 1.919(14) ?
W6 O6C . 1.928(14) ?
W6 O5C . 2.430(15) ?
W7 O7T . 1.710(14) ?
W7 O11C . 1.884(15) ?
W7 O7B . 1.902(15) ?
W7 O10C . 1.908(15) ?
W7 O2B . 1.920(15) ?
W7 O9C . 2.428(14) ?
W8 O8T . 1.704(15) ?
W8 O8B . 1.879(15) ?
W8 O11B . 1.900(15) ?
W8 O12C . 1.950(16) ?
W8 O11C . 1.949(14) ?
W8 O9C . 2.448(15) ?
W9 O9T . 1.691(14) ?
W9 O12B . 1.878(15) ?
W9 O12C . 1.913(17) ?
W9 O3B . 1.918(17) ?
W9 O10C . 1.928(15) ?
W9 O9C . 2.423(15) ?
W10 O10T . 1.727(14) ?
W10 O12B . 1.920(15) ?
W10 O4B . 1.918(14) ?
W10 O15C . 1.929(15) ?
W10 O14C . 1.944(14) ?
W10 O13C . 2.427(13) ?
W11 O11T . 1.687(14) ?
W11 O15C . 1.895(15) ?
W11 O16C . 1.897(16) ?
W11 O10B . 1.901(15) ?
W11 O5B . 1.914(14) ?
W11 O13C . 2.437(14) ?
W12 O12T . 1.668(14) ?
W12 O14C . 1.892(13) ?
W12 O11B . 1.904(15) ?
W12 O9B . 1.913(14) ?
W12 O16C . 1.941(16) ?
W12 O13C . 2.451(14) ?
P1 O9C . 1.525(16) ?
P1 O13C . 1.538(14) ?
P1 O5C . 1.545(15) ?
P1 O1C . 1.550(15) ?
O1 C5A . 1.43(2) ?
O1 C4A . 1.51(3) ?
O2 C5B . 1.37(2) ?
O2 C4B . 1.44(3) ?
O3 C5C . 1.40(3) ?
O3 C4C . 1.45(3) ?
N1A C1A . 1.30(3) ?
N1A N2A . 1.37(3) ?
N2A N3A . 1.28(2) ?
N3A N4A . 1.33(2) ?
N4A C1A . 1.37(3) ?
N4A H4A . 0.8800 ?
N5A C2A . 1.44(3) ?
N5A C6A . 1.48(3) ?
N5A C3A . 1.48(3) ?
N5A H5A . 0.8997 ?
N1B C1B . 1.31(3) ?
N1B N2B . 1.36(3) ?
N2B N3B . 1.33(3) ?
N3B N4B . 1.34(3) ?
N4B C1B . 1.34(3) ?
N4B H4B . 0.8800 ?
N5B C3B . 1.47(3) ?
N5B C6B . 1.50(3) ?
N5B C2B . 1.51(3) ?
N5B H5B . 0.9000 ?
N1C C1C . 1.30(3) ?
N1C N2C . 1.34(3) ?
N2C N3C . 1.35(3) ?
N3C N4C . 1.31(3) ?
N4C C1C . 1.36(3) ?
N4C H4C . 0.8800 ?
N5C C2C . 1.47(3) ?
N5C C3C . 1.52(3) ?
N5C C6C . 1.54(3) ?
N5C H5C . 0.8698 ?
C1A C2A . 1.55(3) ?
C2A H2A . 0.9900 ?
C2A H2B . 0.9900 ?
C3A C4A . 1.54(3) ?
C3A H3A . 0.9900 ?
C3A H3B . 0.9900 ?
C4A H4D . 0.9900 ?
C4A H4E . 0.9900 ?
C5A C6A . 1.55(3) ?
C5A H5D . 0.9900 ?
C5A H5E . 0.9900 ?
C6A H6A . 0.9900 ?
C6A H6B . 0.9900 ?
C1B C2B . 1.49(3) ?
C2B H2C . 0.9900 ?
C2B H2D . 0.9900 ?
C3B C4B . 1.46(3) ?
C3B H3C . 0.9900 ?
C3B H3D . 0.9900 ?
C4B H4F . 0.9900 ?
C4B H4G . 0.9900 ?
C5B C6B . 1.52(3) ?
C5B H5F . 0.9900 ?
C5B H5G . 0.9900 ?
C6B H6C . 0.9900 ?
C6B H6D . 0.9900 ?
C1C C2C . 1.46(3) ?
C2C H2E . 0.9900 ?
C2C H2F . 0.9900 ?
C3C C4C . 1.46(3) ?
C3C H3E . 0.9900 ?
C3C H3F . 0.9900 ?
C4C H4H . 0.9900 ?
C4C H4I . 0.9900 ?
C5C C6C . 1.47(3) ?
C5C H5H . 0.9900 ?
C5C H5I . 0.9900 ?
C6C H6E . 0.9900 ?
C6C H6F . 0.9900 ?
O1W H1W . 0.8498 ?
O1W H2W . 0.8501 ?
O2W H35 . 0.8500 ?
O2W H36 . 0.8500 ?
O3W H5W . 0.8498 ?
O3W H6W . 0.8501 ?
O4W H7W . 0.8500 ?
O4W H8W . 0.8500 ?
O5W H9W . 0.8499 ?
O5W H10W . 0.8500 ?
O6W H71 . 0.8500 ?
O6W H72 . 0.8499 ?

loop_
_geom_hbond_atom_site_label_D
_geom_hbond_atom_site_label_H
_geom_hbond_atom_site_label_A
_geom_hbond_site_symmetry_A
_geom_hbond_distance_DH
_geom_hbond_distance_HA
_geom_hbond_distance_DA
_geom_hbond_angle_DHA
_geom_hbond_publ_flag
N4A H4A O2W 1_555 0.88 1.90 2.77(2) 173 y
N5A H5A O5W 1_555 0.90 1.88 2.76(3) 166 y
N4B H4B O1W 1_455 0.88 1.84 2.71(2) 168 y
N5B H5B N2A 2_564 0.90 2.31 2.97(2) 130 y
N4C H4C O2W 1_555 0.88 2.09 2.87(3) 149 y
N5C H5C O4W 1_555 0.87 2.01 2.71(2) 137 y
O1W H1W O3C 1_655 0.85 2.01 2.84(2) 164 y
O1W H2W O3 1_555 0.85 1.92 2.77(2) 180 y
O2W H3W O11T 4_557 0.85 2.43 2.87(2) 113 y
O2W H4W O9T 1_565 0.85 2.18 2.96(2) 153 y
O2W H4W O2 3_656 0.85 2.54 3.06(2) 121 y
O3W H5W N1A 2_564 0.85 2.41 3.03(3) 130 y
O3W H6W N2C 1_555 0.85 2.14 2.79(3) 134 y
O4W H7W O7T 1_555 0.85 2.11 2.96(2) 180 y
O4W H8W O6W 3_646 0.85 2.00 2.82(2) 161 y
O5W H9W O2W 1_555 0.85 1.99 2.82(2) 164 y
O5W H10W O6W 1_555 0.85 1.93 2.78(2) 178 y
O6W H11W N2B 1_555 0.85 2.11 2.85(2) 146 y
O6W H12W O2T 1_565 0.85 2.25 2.91(2) 134 y
O6W H12W O1W 3_656 0.85 2.44 3.11(2) 137 y

loop_
_geom_torsion_atom_site_label_1
_geom_torsion_atom_site_label_2
_geom_torsion_atom_site_label_3
_geom_torsion_atom_site_label_4
_geom_torsion_site_symmetry_1
_geom_torsion_site_symmetry_2
_geom_torsion_site_symmetry_3
_geom_torsion_site_symmetry_4
_geom_torsion
_geom_torsion_publ_flag
C1A N1A N2A N3A . . . . 0(2) ?
N1A N2A N3A N4A . . . . 1(2) ?
N2A N3A N4A C1A . . . . -1(2) ?
C1B N1B N2B N3B . . . . -4(3) ?
N1B N2B N3B N4B . . . . 4(2) ?
N2B N3B N4B C1B . . . . -2(2) ?
C1C N1C N2C N3C . . . . -2(3) ?
N1C N2C N3C N4C . . . . 0(3) ?
N2C N3C N4C C1C . . . . 1(3) ?
N2A N1A C1A N4A . . . . -1(2) ?
N2A N1A C1A C2A . . . . -178(2) ?
N3A N4A C1A N1A . . . . 1(3) ?
N3A N4A C1A C2A . . . . 178.3(19) ?
C6A N5A C2A C1A . . . . 176.0(18) ?
C3A N5A C2A C1A . . . . -58(3) ?
N1A C1A C2A N5A . . . . 88(3) ?
N4A C1A C2A N5A . . . . -89(3) ?
C2A N5A C3A C4A . . . . 172.9(19) ?
C6A N5A C3A C4A . . . . -60(2) ?
C5A O1 C4A C3A . . . . -60(2) ?
N5A C3A C4A O1 . . . . 61(2) ?
C4A O1 C5A C6A . . . . 60(2) ?
C2A N5A C6A C5A . . . . -176.0(17) ?
C3A N5A C6A C5A . . . . 55(2) ?
O1 C5A C6A N5A . . . . -56(2) ?
N2B N1B C1B N4B . . . . 3(2) ?
N2B N1B C1B C2B . . . . 179(2) ?
N3B N4B C1B N1B . . . . 0(3) ?
N3B N4B C1B C2B . . . . -177(2) ?
N1B C1B C2B N5B . . . . 41(3) ?
N4B C1B C2B N5B . . . . -143(2) ?
C3B N5B C2B C1B . . . . 177.8(18) ?
C6B N5B C2B C1B . . . . 54(2) ?
C6B N5B C3B C4B . . . . -58(2) ?
C2B N5B C3B C4B . . . . 174.7(18) ?
C5B O2 C4B C3B . . . . -58(2) ?
N5B C3B C4B O2 . . . . 59(3) ?
C4B O2 C5B C6B . . . . 61(2) ?
C3B N5B C6B C5B . . . . 55(2) ?
C2B N5B C6B C5B . . . . -178.3(17) ?
O2 C5B C6B N5B . . . . -60(2) ?
N2C N1C C1C N4C . . . . 2(3) ?
N2C N1C C1C C2C . . . . 175(2) ?
N3C N4C C1C N1C . . . . -2(3) ?
N3C N4C C1C C2C . . . . -175(2) ?
N1C C1C C2C N5C . . . . 66(3) ?
N4C C1C C2C N5C . . . . -122(2) ?
C3C N5C C2C C1C . . . . 52(2) ?
C6C N5C C2C C1C . . . . 176.0(18) ?
C2C N5C C3C C4C . . . . -178.4(19) ?
C6C N5C C3C C4C . . . . 54(2) ?
C5C O3 C4C C3C . . . . 59(2) ?
N5C C3C C4C O3 . . . . -60(2) ?
C4C O3 C5C C6C . . . . -56(3) ?
O3 C5C C6C N5C . . . . 55(3) ?
C2C N5C C6C C5C . . . . 179.4(19) ?
C3C N5C C6C C5C . . . . -51(2) ?
